data_4088753
loop_
_publ_author_name
'Carpenter, Alex E.'
'Chan, Chinglin'
'Rheingold, Arnold L.'
'Figueroa, Joshua S.'

_publ_section_title
;
 A Well-Defined Isocyano Analogue of HCo(CO)4. 2: Relative Br\/onsted
 Acidity as a Function of Isocyanide Ligation
;
_journal_issue 14
_journal_name_full Organometallics
_journal_page_first 2319
_journal_paper_doi 10.1021/acs.organomet.6b00375
_journal_volume 35
_journal_year 2016
_chemical_formula_moiety 'C80 H85 Co N3 Na O2'
_chemical_formula_sum 'C80 H85 Co N3 Na O2'
_chemical_formula_weight 1202.43
_chemical_melting_point ?
_chemical_name_common Na[Co(CNArMes2)3(CO)](Et2O)
_space_group_crystal_system monoclinic
_space_group_IT_number 14
_space_group_name_Hall '-P 2ybc'
_space_group_name_H-M_alt 'P 1 21/c 1'
_atom_sites_solution_hydrogens geom
_atom_sites_solution_primary iterative
_audit_creation_date 2015-04-29
_audit_creation_method
; 
Olex2 1.2 
(compiled 2015.01.26 svn.r3150 for OlexSys, GUI svn.r4998) 
;
_cell_angle_alpha 90
_cell_angle_beta 100.868(2)
_cell_angle_gamma 90
_cell_formula_units_Z 4
_cell_length_a 13.7522(7)
_cell_length_b 18.5133(9)
_cell_length_c 26.4525(14)
_cell_measurement_reflns_used 4879
_cell_measurement_temperature 100(2)
_cell_measurement_theta_max 23.10
_cell_measurement_theta_min 2.60
_cell_volume 6614.0(6)
_computing_cell_refinement 'Bruker Apex 2'
_computing_data_collection 'Bruker Apex 2'
_computing_data_reduction 'Bruker Apex 2'
_computing_molecular_graphics 'Olex2 (Dolomanov et al., 2009)'
_computing_publication_material 'Olex2 (Dolomanov et al., 2009)'
_computing_structure_refinement 'XL (Sheldrick, 2008)'
_computing_structure_solution 'olex2.solve (Bourhis et al., 2015)'
_diffrn_ambient_temperature 100.15
_diffrn_measured_fraction_theta_full 0.997
_diffrn_measured_fraction_theta_max 0.995
_diffrn_measurement_device_type 'Bruker APEX-II CCD'
_diffrn_measurement_method '\f and \w scans'
_diffrn_radiation_monochromator graphite
_diffrn_radiation_type MoK\a
_diffrn_radiation_wavelength 0.71073
_diffrn_reflns_av_R_equivalents 0.0802
_diffrn_reflns_av_unetI/netI 0.0906
_diffrn_reflns_Laue_measured_fraction_full 0.997
_diffrn_reflns_Laue_measured_fraction_max 0.995
_diffrn_reflns_limit_h_max 13
_diffrn_reflns_limit_h_min -16
_diffrn_reflns_limit_k_max 22
_diffrn_reflns_limit_k_min -22
_diffrn_reflns_limit_l_max 31
_diffrn_reflns_limit_l_min -31
_diffrn_reflns_number 47543
_diffrn_reflns_point_group_measured_fraction_full 0.997
_diffrn_reflns_point_group_measured_fraction_max 0.995
_diffrn_reflns_theta_full 25.000
_diffrn_reflns_theta_max 25.456
_diffrn_reflns_theta_min 2.771
_diffrn_standards_number 0
_exptl_absorpt_coefficient_mu 0.316
_exptl_absorpt_correction_T_max 0.7452
_exptl_absorpt_correction_T_min 0.6915
_exptl_absorpt_correction_type multi-scan
_exptl_absorpt_process_details
; 
SADABS-2008/1 (Bruker,2008) was used for absorption correction. 
wR2(int) was 0.0555 before and 0.0514 after correction. 
The Ratio of minimum to maximum transmission is 0.9279. 
The \l/2 correction factor is 0.0015. 
;
_exptl_crystal_colour red
_exptl_crystal_density_diffrn 1.208
_exptl_crystal_density_meas ?
_exptl_crystal_density_method 'not measured'
_exptl_crystal_description needle
_exptl_crystal_F_000 2560
_exptl_crystal_size_max 0.2
_exptl_crystal_size_mid 0.1
_exptl_crystal_size_min 0.1
_refine_diff_density_max 0.832
_refine_diff_density_min -0.482
_refine_diff_density_rms 0.061
_refine_ls_extinction_method none
_refine_ls_goodness_of_fit_ref 1.000
_refine_ls_hydrogen_treatment constr
_refine_ls_matrix_type full
_refine_ls_number_parameters 825
_refine_ls_number_reflns 12186
_refine_ls_number_restraints 0
_refine_ls_restrained_S_all 1.000
_refine_ls_R_factor_all 0.1056
_refine_ls_R_factor_gt 0.0517
_refine_ls_shift/su_max 0.001
_refine_ls_shift/su_mean 0.000
_refine_ls_structure_factor_coef Fsqd
_refine_ls_weighting_details 'w=1/[\s^2^(Fo^2^)+(0.0459P)^2^+3.4282P] where P=(Fo^2^+2Fc^2^)/3'
_refine_ls_weighting_scheme calc
_refine_ls_wR_factor_gt 0.1023
_refine_ls_wR_factor_ref 0.1210
_reflns_Friedel_coverage 0.000
_reflns_number_gt 7610
_reflns_number_total 12186
_reflns_threshold_expression 'I > 2\s(I)'
_cod_data_source_file om6b00375_si_002.cif
_cod_data_source_block jfig721_0m
_cod_depositor_comments
;
The following automatic conversions were performed:

data item '_chemical_melting_point' value 'not measured' was changed
to '?' -- the value is undefined or not given.

data item '_exptl_crystal_density_meas' value 'not measured' was
changed to '?' -- the value is perceived as not measured.

Automatic conversion script
Id: cif_fix_values 6909 2019-04-08 15:41:33Z antanas 
;
_cod_database_code 4088753
_shelx_space_group_comment
; 
The symmetry employed for this shelxl refinement is uniquely defined 
by the following loop, which should always be used as a source of 
symmetry information in preference to the above space-group names. 
They are only intended as comments. 
;
_shelx_estimated_absorpt_t_max 0.969
_shelx_estimated_absorpt_t_min 0.940
_olex2_refinement_description
; 
1. Fixed Uiso 
 At 1.2 times of: 
  All C(H) groups, All C(H,H) groups 
 At 1.5 times of: 
  All C(H,H,H) groups 
2. Uiso/Uaniso restraints and constraints 
Uanis(Na1A) = Uanis(Na1) 
Uanis(C4S) = Uanis(C4SA) 
Uanis(C1SA) = Uanis(C1S) 
Uanis(C2SA) = Uanis(C2S) 
Uanis(O1S) = Uanis(O1SA) 
Uanis(C3SA) = Uanis(C3S) 
3. Rigid body (RIGU) restrains 
 Na1, Na1A 
 with sigma for 1-2 distances of 0.004 and sigma for 1-3 distances of 0.004 
4. Others 
 Sof(Na1A)=Sof(O1SA)=Sof(C1SA)=Sof(H1SD)=Sof(H1SE)=Sof(H1SF)=Sof(C2SA)= 
 Sof(H2SC)=Sof(H2SD)=Sof(C3SA)=Sof(H3SC)=Sof(H3SD)=Sof(C4SA)=Sof(H4SD)= 
 Sof(H4SE)=Sof(H4SF)=1-FVAR(1) 
 Sof(Na1)=Sof(O1S)=Sof(C1S)=Sof(H1SA)=Sof(H1SB)=Sof(H1SC)=Sof(C2S)=Sof(H2SA)= 
 Sof(H2SB)=Sof(C3S)=Sof(H3SA)=Sof(H3SB)=Sof(C4S)=Sof(H4SA)=Sof(H4SB)=Sof(H4SC)= 
 FVAR(1) 
5.a Secondary CH2 refined with riding coordinates: 
 C2S(H2SA,H2SB), C2SA(H2SC,H2SD), C3S(H3SA,H3SB), C3SA(H3SC,H3SD) 
5.b Aromatic/amide H refined with riding coordinates: 
 C7(H7), C8(H8), C9(H9), C14(H14), C17(H17), C23(H23), C26(H26), C31(H31), 
 C32(H32), C33(H33), C38(H38), C41(H41), C47(H47), C50(H50), C55(H55), C56(H56), 
  C57(H57), C62(H62), C65(H65), C71(H71), C74(H74) 
5.c Idealised Me refined as rotating group: 
 C1S(H1SA,H1SB,H1SC), C1SA(H1SD,H1SE,H1SF), C4S(H4SA,H4SB,H4SC), C4SA(H4SD, 
 H4SE,H4SF), C13(H13A,H13B,H13C), C16(H16A,H16B,H16C), C19(H19A,H19B,H19C), 
 C22(H22A,H22B,H22C), C25(H25A,H25B,H25C), C28(H28A,H28B,H28C), C37(H37A,H37B, 
 H37C), C40(H40A,H40B,H40C), C43(H43A,H43B,H43C), C46(H46A,H46B,H46C), C49(H49A, 
 H49B,H49C), C52(H52A,H52B,H52C), C61(H61A,H61B,H61C), C64(H64A,H64B,H64C), 
 C67(H67A,H67B,H67C), C70(H70A,H70B,H70C), C73(H73A,H73B,H73C), C76(H76A,H76B, 
 H76C) 
;
_shelx_shelxl_version_number 2014/7
_olex2_submission_special_instructions 'No special instructions were received'

loop_
_space_group_symop_operation_xyz
'x, y, z'
'-x, y+1/2, -z+1/2'
'-x, -y, -z'
'x, -y-1/2, z-1/2'

loop_
_atom_site_label
_atom_site_type_symbol
_atom_site_fract_x
_atom_site_fract_y
_atom_site_fract_z
_atom_site_U_iso_or_equiv
_atom_site_adp_type
_atom_site_occupancy
_atom_site_site_symmetry_order
_atom_site_calc_flag
_atom_site_refinement_flags_posn
_atom_site_refinement_flags_adp
_atom_site_refinement_flags_occupancy
_atom_site_disorder_assembly
_atom_site_disorder_group
Co1 Co 0.78124(3) 0.78198(2) 0.35547(2) 0.01865(11) Uani 1 1 d . . . . .
Na1 Na 0.86494(12) 0.64496(8) 0.35270(6) 0.0359(5) Uani 0.899(3) 1 d . U P A 1
Na1A Na 0.8194(12) 0.6103(8) 0.3640(5) 0.0359(5) Uani 0.101(3) 1 d . U P A 2
O1S O 0.8006(2) 0.58732(15) 0.27700(11) 0.0403(8) Uani 0.899(3) 1 d . . P A 1
O1SA O 0.858(2) 0.5765(15) 0.2881(11) 0.0403(8) Uani 0.101(3) 1 d . . P A 2
O4 O 0.70340(16) 0.92704(12) 0.36557(8) 0.0318(5) Uani 1 1 d . . . . .
N1 N 0.72765(17) 0.77327(13) 0.24127(9) 0.0196(5) Uani 1 1 d . . . . .
N2 N 0.66931(18) 0.67853(13) 0.40927(9) 0.0209(6) Uani 1 1 d . . . . .
N3 N 0.99806(17) 0.78730(13) 0.39694(9) 0.0199(5) Uani 1 1 d . . . . .
C1 C 0.7514(2) 0.77272(15) 0.28670(11) 0.0176(6) Uani 1 1 d . . . . .
C1S C 0.9531(5) 0.6242(4) 0.25285(19) 0.0568(16) Uani 0.899(3) 1 d . . P A 1
H1SA H 0.9865 0.6284 0.2234 0.085 Uiso 0.899(3) 1 calc GR . P A 1
H1SB H 0.9886 0.5894 0.2776 0.085 Uiso 0.899(3) 1 calc GR . P A 1
H1SC H 0.9524 0.6715 0.2695 0.085 Uiso 0.899(3) 1 calc GR . P A 1
C1SA C 0.958(6) 0.642(4) 0.269(2) 0.0568(16) Uani 0.101(3) 1 d . . P A 2
H1SD H 0.9265 0.6892 0.2614 0.085 Uiso 0.101(3) 1 calc GR . P A 2
H1SE H 1.0226 0.6414 0.2593 0.085 Uiso 0.101(3) 1 calc GR . P A 2
H1SF H 0.9655 0.6327 0.3064 0.085 Uiso 0.101(3) 1 calc GR . P A 2
C2 C 0.7144(2) 0.72056(16) 0.38789(10) 0.0194(6) Uani 1 1 d . . . . .
C2S C 0.8471(4) 0.5984(3) 0.23442(17) 0.0467(13) Uani 0.899(3) 1 d . . P A 1
H2SA H 0.8098 0.6349 0.2111 0.056 Uiso 0.899(3) 1 calc R . P A 1
H2SB H 0.8474 0.5527 0.2150 0.056 Uiso 0.899(3) 1 calc R . P A 1
C2SA C 0.900(4) 0.591(3) 0.243(2) 0.0467(13) Uani 0.101(3) 1 d . . P A 2
H2SC H 0.9377 0.5492 0.2330 0.056 Uiso 0.101(3) 1 calc R . P A 2
H2SD H 0.8518 0.6092 0.2137 0.056 Uiso 0.101(3) 1 calc R . P A 2
C3 C 0.9117(2) 0.78528(15) 0.37939(10) 0.0181(6) Uani 1 1 d . . . . .
C3S C 0.6934(3) 0.5832(2) 0.2627(2) 0.0472(13) Uani 0.899(3) 1 d . . P A 1
H3SA H 0.6688 0.6263 0.2421 0.057 Uiso 0.899(3) 1 calc R . P A 1
H3SB H 0.6648 0.5839 0.2943 0.057 Uiso 0.899(3) 1 calc R . P A 1
C3SA C 0.773(3) 0.528(2) 0.2781(15) 0.0472(13) Uani 0.101(3) 1 d . . P A 2
H3SC H 0.7567 0.5136 0.3116 0.057 Uiso 0.101(3) 1 calc R . P A 2
H3SD H 0.7931 0.4835 0.2618 0.057 Uiso 0.101(3) 1 calc R . P A 2
C4 C 0.7350(2) 0.86961(18) 0.36343(11) 0.0244(7) Uani 1 1 d . . . . .
C4S C 0.6586(4) 0.5167(3) 0.2324(2) 0.0586(14) Uani 0.899(3) 1 d . . P A 1
H4SA H 0.6778 0.5193 0.1986 0.088 Uiso 0.899(3) 1 calc GR . P A 1
H4SB H 0.5864 0.5132 0.2279 0.088 Uiso 0.899(3) 1 calc GR . P A 1
H4SC H 0.6888 0.4740 0.2509 0.088 Uiso 0.899(3) 1 calc GR . P A 1
C4SA C 0.679(4) 0.557(3) 0.244(2) 0.0586(14) Uani 0.101(3) 1 d . . P A 2
H4SD H 0.6470 0.5918 0.2637 0.088 Uiso 0.101(3) 1 calc GR . P A 2
H4SE H 0.6330 0.5166 0.2333 0.088 Uiso 0.101(3) 1 calc GR . P A 2
H4SF H 0.6954 0.5803 0.2138 0.088 Uiso 0.101(3) 1 calc GR . P A 2
C5 C 0.6971(2) 0.80771(15) 0.19451(10) 0.0185(7) Uani 1 1 d . . . . .
C6 C 0.7660(2) 0.84866(15) 0.17340(10) 0.0175(6) Uani 1 1 d . . . . .
C7 C 0.7326(2) 0.88306(15) 0.12685(11) 0.0212(7) Uani 1 1 d . . . . .
H7 H 0.7776 0.9115 0.1121 0.025 Uiso 1 1 calc R . . . .
C8 C 0.6362(2) 0.87714(16) 0.10154(11) 0.0225(7) Uani 1 1 d . . . . .
H8 H 0.6147 0.9018 0.0699 0.027 Uiso 1 1 calc R . . . .
C9 C 0.5708(2) 0.83517(17) 0.12235(11) 0.0251(7) Uani 1 1 d . . . . .
H9 H 0.5044 0.8306 0.1043 0.030 Uiso 1 1 calc R . . . .
C10 C 0.5992(2) 0.79957(16) 0.16866(11) 0.0212(7) Uani 1 1 d . . . . .
C11 C 0.8718(2) 0.84903(15) 0.19928(10) 0.0161(6) Uani 1 1 d . . . . .
C12 C 0.9371(2) 0.80090(14) 0.18200(11) 0.0168(6) Uani 1 1 d . . . . .
C13 C 0.9024(2) 0.75334(16) 0.13589(12) 0.0264(7) Uani 1 1 d . . . . .
H13A H 0.8825 0.7835 0.1052 0.040 Uiso 1 1 calc GR . . . .
H13B H 0.8459 0.7244 0.1416 0.040 Uiso 1 1 calc GR . . . .
H13C H 0.9564 0.7212 0.1308 0.040 Uiso 1 1 calc GR . . . .
C14 C 1.0347(2) 0.79765(15) 0.20790(11) 0.0231(7) Uani 1 1 d . . . . .
H14 H 1.0790 0.7652 0.1961 0.028 Uiso 1 1 calc R . . . .
C15 C 1.0692(2) 0.84017(17) 0.25033(12) 0.0259(7) Uani 1 1 d . . . . .
C16 C 1.1747(2) 0.8334(2) 0.27873(14) 0.0403(9) Uani 1 1 d . . . . .
H16A H 1.1752 0.8224 0.3150 0.061 Uiso 1 1 calc GR . . . .
H16B H 1.2097 0.8790 0.2762 0.061 Uiso 1 1 calc GR . . . .
H16C H 1.2078 0.7944 0.2634 0.061 Uiso 1 1 calc GR . . . .
C17 C 1.0038(2) 0.88825(16) 0.26627(11) 0.0238(7) Uani 1 1 d . . . . .
H17 H 1.0270 0.9184 0.2951 0.029 Uiso 1 1 calc R . . . .
C18 C 0.9060(2) 0.89382(15) 0.24166(11) 0.0207(7) Uani 1 1 d . . . . .
C19 C 0.8381(2) 0.94685(16) 0.26022(12) 0.0271(8) Uani 1 1 d . . . . .
H19A H 0.8163 0.9830 0.2334 0.041 Uiso 1 1 calc GR . . . .
H19B H 0.8733 0.9709 0.2913 0.041 Uiso 1 1 calc GR . . . .
H19C H 0.7803 0.9213 0.2681 0.041 Uiso 1 1 calc GR . . . .
C20 C 0.5292(2) 0.75068(17) 0.18847(11) 0.0246(7) Uani 1 1 d . . . . .
C21 C 0.4870(2) 0.76914(18) 0.23085(11) 0.0260(8) Uani 1 1 d . . . . .
C22 C 0.5150(2) 0.83642(18) 0.26146(12) 0.0311(8) Uani 1 1 d . . . . .
H22A H 0.5613 0.8243 0.2932 0.047 Uiso 1 1 calc GR . . . .
H22B H 0.4554 0.8586 0.2700 0.047 Uiso 1 1 calc GR . . . .
H22C H 0.5465 0.8704 0.2412 0.047 Uiso 1 1 calc GR . . . .
C23 C 0.4184(2) 0.7218(2) 0.24536(12) 0.0328(8) Uani 1 1 d . . . . .
H23 H 0.3890 0.7343 0.2739 0.039 Uiso 1 1 calc R . . . .
C24 C 0.3912(2) 0.6577(2) 0.22017(13) 0.0390(9) Uani 1 1 d . . . . .
C25 C 0.3151(3) 0.6083(2) 0.23628(14) 0.0534(12) Uani 1 1 d . . . . .
H25A H 0.2500 0.6317 0.2291 0.080 Uiso 1 1 calc GR . . . .
H25B H 0.3336 0.5982 0.2732 0.080 Uiso 1 1 calc GR . . . .
H25C H 0.3123 0.5629 0.2170 0.080 Uiso 1 1 calc GR . . . .
C26 C 0.4365(3) 0.6392(2) 0.17952(13) 0.0423(10) Uani 1 1 d . . . . .
H26 H 0.4199 0.5947 0.1622 0.051 Uiso 1 1 calc R . . . .
C27 C 0.5058(2) 0.6843(2) 0.16339(12) 0.0363(9) Uani 1 1 d . . . . .
C28 C 0.5569(3) 0.6607(2) 0.12050(14) 0.0496(11) Uani 1 1 d . . . . .
H28A H 0.6265 0.6753 0.1284 0.074 Uiso 1 1 calc GR . . . .
H28B H 0.5245 0.6833 0.0882 0.074 Uiso 1 1 calc GR . . . .
H28C H 0.5527 0.6080 0.1170 0.074 Uiso 1 1 calc GR . . . .
C29 C 0.5920(2) 0.65987(16) 0.43359(10) 0.0182(7) Uani 1 1 d . . . . .
C30 C 0.5672(2) 0.58673(15) 0.43589(11) 0.0186(7) Uani 1 1 d . . . . .
C31 C 0.4871(2) 0.56810(16) 0.45808(11) 0.0219(7) Uani 1 1 d . . . . .
H31 H 0.4674 0.5189 0.4582 0.026 Uiso 1 1 calc R . . . .
C32 C 0.4355(2) 0.61940(16) 0.47998(11) 0.0232(7) Uani 1 1 d . . . . .
H32 H 0.3819 0.6056 0.4958 0.028 Uiso 1 1 calc R . . . .
C33 C 0.4627(2) 0.69110(16) 0.47862(11) 0.0215(7) Uani 1 1 d . . . . .
H33 H 0.4279 0.7263 0.4944 0.026 Uiso 1 1 calc R . . . .
C34 C 0.5393(2) 0.71318(15) 0.45498(10) 0.0178(6) Uani 1 1 d . . . . .
C35 C 0.6234(2) 0.52710(15) 0.41614(11) 0.0197(7) Uani 1 1 d . . . . .
C36 C 0.7079(2) 0.49839(15) 0.44756(11) 0.0188(7) Uani 1 1 d . . . . .
C37 C 0.7488(2) 0.53071(16) 0.49931(11) 0.0232(7) Uani 1 1 d . . . . .
H37A H 0.8149 0.5110 0.5123 0.035 Uiso 1 1 calc GR . . . .
H37B H 0.7050 0.5190 0.5234 0.035 Uiso 1 1 calc GR . . . .
H37C H 0.7532 0.5833 0.4960 0.035 Uiso 1 1 calc GR . . . .
C38 C 0.7512(2) 0.43660(15) 0.43142(11) 0.0210(7) Uani 1 1 d . . . . .
H38 H 0.8087 0.4173 0.4527 0.025 Uiso 1 1 calc R . . . .
C39 C 0.7132(2) 0.40243(16) 0.38536(11) 0.0230(7) Uani 1 1 d . . . . .
C40 C 0.7583(2) 0.33407(17) 0.36930(13) 0.0334(8) Uani 1 1 d . . . . .
H40A H 0.8062 0.3150 0.3984 0.050 Uiso 1 1 calc GR . . . .
H40B H 0.7920 0.3445 0.3406 0.050 Uiso 1 1 calc GR . . . .
H40C H 0.7060 0.2983 0.3584 0.050 Uiso 1 1 calc GR . . . .
C41 C 0.6308(2) 0.43283(17) 0.35458(11) 0.0257(7) Uani 1 1 d . . . . .
H41 H 0.6044 0.4108 0.3225 0.031 Uiso 1 1 calc R . . . .
C42 C 0.5854(2) 0.49428(16) 0.36892(11) 0.0240(7) Uani 1 1 d . . . . .
C43 C 0.4941(2) 0.52411(19) 0.33462(12) 0.0345(8) Uani 1 1 d . . . . .
H43A H 0.5013 0.5764 0.3310 0.052 Uiso 1 1 calc GR . . . .
H43B H 0.4360 0.5140 0.3499 0.052 Uiso 1 1 calc GR . . . .
H43C H 0.4858 0.5013 0.3007 0.052 Uiso 1 1 calc GR . . . .
C44 C 0.5591(2) 0.79198(15) 0.45327(10) 0.0167(6) Uani 1 1 d . . . . .
C45 C 0.6404(2) 0.82272(15) 0.48590(11) 0.0177(6) Uani 1 1 d . . . . .
C46 C 0.7164(2) 0.77662(16) 0.51973(11) 0.0236(7) Uani 1 1 d . . . . .
H46A H 0.7629 0.8077 0.5426 0.035 Uiso 1 1 calc GR . . . .
H46B H 0.7526 0.7479 0.4982 0.035 Uiso 1 1 calc GR . . . .
H46C H 0.6832 0.7443 0.5404 0.035 Uiso 1 1 calc GR . . . .
C47 C 0.6489(2) 0.89708(16) 0.48748(11) 0.0199(7) Uani 1 1 d . . . . .
H47 H 0.7033 0.9182 0.5101 0.024 Uiso 1 1 calc R . . . .
C48 C 0.5817(2) 0.94185(15) 0.45747(11) 0.0204(7) Uani 1 1 d . . . . .
C49 C 0.5930(2) 1.02241(16) 0.46009(13) 0.0305(8) Uani 1 1 d . . . . .
H49A H 0.6306 1.0385 0.4341 0.046 Uiso 1 1 calc GR . . . .
H49B H 0.6285 1.0363 0.4944 0.046 Uiso 1 1 calc GR . . . .
H49C H 0.5275 1.0451 0.4535 0.046 Uiso 1 1 calc GR . . . .
C50 C 0.5029(2) 0.91039(16) 0.42449(11) 0.0216(7) Uani 1 1 d . . . . .
H50 H 0.4565 0.9405 0.4031 0.026 Uiso 1 1 calc R . . . .
C51 C 0.4901(2) 0.83645(16) 0.42195(11) 0.0194(7) Uani 1 1 d . . . . .
C52 C 0.4011(2) 0.80544(16) 0.38658(12) 0.0270(8) Uani 1 1 d . . . . .
H52A H 0.3484 0.7964 0.4061 0.040 Uiso 1 1 calc GR . . . .
H52B H 0.4195 0.7600 0.3719 0.040 Uiso 1 1 calc GR . . . .
H52C H 0.3776 0.8398 0.3588 0.040 Uiso 1 1 calc GR . . . .
C53 C 1.0820(2) 0.79344(15) 0.43471(10) 0.0172(6) Uani 1 1 d . . . . .
C54 C 1.1328(2) 0.73047(15) 0.45351(11) 0.0169(6) Uani 1 1 d . . . . .
C55 C 1.2167(2) 0.73728(16) 0.49158(11) 0.0212(7) Uani 1 1 d . . . . .
H55 H 1.2524 0.6952 0.5046 0.025 Uiso 1 1 calc R . . . .
C56 C 1.2491(2) 0.80393(16) 0.51093(12) 0.0247(7) Uani 1 1 d . . . . .
H56 H 1.3068 0.8078 0.5370 0.030 Uiso 1 1 calc R . . . .
C57 C 1.1970(2) 0.86525(16) 0.49220(11) 0.0220(7) Uani 1 1 d . . . . .
H57 H 1.2193 0.9110 0.5060 0.026 Uiso 1 1 calc R . . . .
C58 C 1.1133(2) 0.86171(15) 0.45401(11) 0.0178(7) Uani 1 1 d . . . . .
C59 C 1.0935(2) 0.65859(15) 0.43379(11) 0.0181(7) Uani 1 1 d . . . . .
C60 C 1.1325(2) 0.62237(16) 0.39558(11) 0.0194(7) Uani 1 1 d . . . . .
C61 C 1.2151(2) 0.65517(17) 0.37290(12) 0.0291(8) Uani 1 1 d . . . . .
H61A H 1.2244 0.6271 0.3428 0.044 Uiso 1 1 calc GR . . . .
H61B H 1.2765 0.6546 0.3987 0.044 Uiso 1 1 calc GR . . . .
H61C H 1.1981 0.7051 0.3625 0.044 Uiso 1 1 calc GR . . . .
C62 C 1.0922(2) 0.55665(15) 0.37765(11) 0.0217(7) Uani 1 1 d . . . . .
H62 H 1.1191 0.5321 0.3519 0.026 Uiso 1 1 calc R . . . .
C63 C 1.0142(2) 0.52543(16) 0.39590(12) 0.0240(7) Uani 1 1 d . . . . .
C64 C 0.9711(2) 0.45485(17) 0.37462(13) 0.0359(9) Uani 1 1 d . . . . .
H64A H 0.9928 0.4446 0.3421 0.054 Uiso 1 1 calc GR . . . .
H64B H 0.8987 0.4577 0.3685 0.054 Uiso 1 1 calc GR . . . .
H64C H 0.9937 0.4162 0.3993 0.054 Uiso 1 1 calc GR . . . .
C65 C 0.9776(2) 0.56191(16) 0.43444(12) 0.0261(7) Uani 1 1 d . . . . .
H65 H 0.9250 0.5409 0.4480 0.031 Uiso 1 1 calc R . . A .
C66 C 1.0155(2) 0.62786(16) 0.45357(11) 0.0218(7) Uani 1 1 d . . . . .
C67 C 0.9715(2) 0.66599(17) 0.49422(12) 0.0286(8) Uani 1 1 d . . . . .
H67A H 0.9310 0.6320 0.5097 0.043 Uiso 1 1 calc GR . . . .
H67B H 0.9301 0.7061 0.4786 0.043 Uiso 1 1 calc GR . . . .
H67C H 1.0249 0.6847 0.5209 0.043 Uiso 1 1 calc GR . . . .
C68 C 1.0566(2) 0.92804(15) 0.43510(11) 0.0189(7) Uani 1 1 d . . . . .
C69 C 1.0954(2) 0.97890(16) 0.40534(11) 0.0212(7) Uani 1 1 d . . . . .
C70 C 1.1974(2) 0.96993(17) 0.39255(12) 0.0287(8) Uani 1 1 d . . . . .
H70A H 1.2053 0.9203 0.3812 0.043 Uiso 1 1 calc GR . . . .
H70B H 1.2477 0.9801 0.4232 0.043 Uiso 1 1 calc GR . . . .
H70C H 1.2053 1.0036 0.3650 0.043 Uiso 1 1 calc GR . . . .
C71 C 1.0387(2) 1.03931(16) 0.38733(11) 0.0236(7) Uani 1 1 d . . . . .
H71 H 1.0652 1.0741 0.3673 0.028 Uiso 1 1 calc R . . . .
C72 C 0.9450(2) 1.04988(16) 0.39791(11) 0.0224(7) Uani 1 1 d . . . . .
C73 C 0.8849(2) 1.11564(17) 0.37915(13) 0.0324(8) Uani 1 1 d . . . . .
H73A H 0.9024 1.1551 0.4039 0.049 Uiso 1 1 calc GR . . . .
H73B H 0.8143 1.1045 0.3757 0.049 Uiso 1 1 calc GR . . . .
H73C H 0.8988 1.1302 0.3456 0.049 Uiso 1 1 calc GR . . . .
C74 C 0.9091(2) 0.99944(16) 0.42799(11) 0.0230(7) Uani 1 1 d . . . . .
H74 H 0.8450 1.0063 0.4357 0.028 Uiso 1 1 calc R . . . .
C75 C 0.9630(2) 0.93894(15) 0.44751(10) 0.0181(7) Uani 1 1 d . . . . .
C76 C 0.9200(2) 0.88824(16) 0.48193(11) 0.0225(7) Uani 1 1 d . . . . .
H76A H 0.9728 0.8580 0.5012 0.034 Uiso 1 1 calc GR . . . .
H76B H 0.8701 0.8575 0.4609 0.034 Uiso 1 1 calc GR . . . .
H76C H 0.8891 0.9162 0.5061 0.034 Uiso 1 1 calc GR . . . .

loop_
_atom_site_aniso_label
_atom_site_aniso_U_11
_atom_site_aniso_U_22
_atom_site_aniso_U_33
_atom_site_aniso_U_23
_atom_site_aniso_U_13
_atom_site_aniso_U_12
Co1 0.0175(2) 0.0228(2) 0.0151(2) 0.00163(18) 0.00160(16) -0.00467(19)
Na1 0.0499(11) 0.0249(9) 0.0310(8) -0.0046(7) 0.0026(7) 0.0119(8)
Na1A 0.0499(11) 0.0249(9) 0.0310(8) -0.0046(7) 0.0026(7) 0.0119(8)
O1S 0.053(2) 0.0338(17) 0.0372(17) -0.0027(13) 0.0174(17) -0.0020(16)
O1SA 0.053(2) 0.0338(17) 0.0372(17) -0.0027(13) 0.0174(17) -0.0020(16)
O4 0.0342(14) 0.0255(13) 0.0365(14) -0.0033(11) 0.0087(11) 0.0019(11)
N1 0.0185(13) 0.0269(14) 0.0127(13) 0.0018(11) 0.0012(10) -0.0059(11)
N2 0.0207(14) 0.0190(14) 0.0255(14) 0.0030(11) 0.0106(12) -0.0027(11)
N3 0.0173(14) 0.0199(14) 0.0211(13) -0.0031(11) 0.0001(11) 0.0001(11)
C1 0.0127(15) 0.0146(15) 0.0268(18) 0.0010(13) 0.0068(13) -0.0033(12)
C1S 0.069(3) 0.073(5) 0.027(4) 0.006(3) 0.006(3) -0.010(3)
C1SA 0.069(3) 0.073(5) 0.027(4) 0.006(3) 0.006(3) -0.010(3)
C2 0.0188(16) 0.0225(16) 0.0157(15) -0.0035(14) -0.0001(13) 0.0038(14)
C2S 0.053(3) 0.062(3) 0.028(2) -0.001(2) 0.015(3) -0.006(3)
C2SA 0.053(3) 0.062(3) 0.028(2) -0.001(2) 0.015(3) -0.006(3)
C3 0.0269(18) 0.0131(15) 0.0146(15) 0.0023(13) 0.0046(13) -0.0024(14)
C3S 0.050(3) 0.036(3) 0.060(3) -0.012(2) 0.020(3) -0.006(2)
C3SA 0.050(3) 0.036(3) 0.060(3) -0.012(2) 0.020(3) -0.006(2)
C4 0.0217(18) 0.033(2) 0.0189(17) 0.0022(15) 0.0043(14) -0.0081(15)
C4S 0.063(3) 0.053(3) 0.065(3) -0.019(3) 0.024(3) -0.018(3)
C4SA 0.063(3) 0.053(3) 0.065(3) -0.019(3) 0.024(3) -0.018(3)
C5 0.0185(16) 0.0210(16) 0.0153(15) 0.0005(12) 0.0016(13) 0.0000(13)
C6 0.0187(16) 0.0184(16) 0.0149(15) -0.0002(12) 0.0019(13) 0.0011(13)
C7 0.0215(18) 0.0212(16) 0.0221(16) 0.0013(13) 0.0075(14) -0.0012(13)
C8 0.0221(18) 0.0276(18) 0.0177(16) 0.0025(13) 0.0031(14) 0.0040(14)
C9 0.0161(16) 0.040(2) 0.0187(16) -0.0005(15) 0.0013(13) 0.0029(15)
C10 0.0190(17) 0.0299(18) 0.0153(15) -0.0025(13) 0.0047(13) -0.0021(14)
C11 0.0158(15) 0.0175(16) 0.0145(15) 0.0049(12) 0.0013(12) -0.0017(13)
C12 0.0172(16) 0.0141(15) 0.0188(15) 0.0051(12) 0.0026(13) -0.0032(12)
C13 0.0260(18) 0.0237(17) 0.0288(18) -0.0063(14) 0.0036(15) 0.0002(14)
C14 0.0227(17) 0.0191(17) 0.0277(18) 0.0034(14) 0.0056(14) 0.0023(13)
C15 0.0205(17) 0.0283(18) 0.0271(18) 0.0058(15) -0.0003(14) -0.0043(15)
C16 0.0229(19) 0.047(2) 0.046(2) -0.0016(18) -0.0075(17) -0.0030(17)
C17 0.0267(19) 0.0231(17) 0.0212(17) -0.0045(14) 0.0034(14) -0.0094(14)
C18 0.0210(17) 0.0215(17) 0.0203(16) 0.0006(13) 0.0053(14) -0.0064(13)
C19 0.0282(19) 0.0261(18) 0.0282(18) -0.0072(15) 0.0090(15) -0.0023(15)
C20 0.0155(16) 0.043(2) 0.0134(15) 0.0009(14) -0.0025(13) -0.0066(15)
C21 0.0128(16) 0.044(2) 0.0193(16) 0.0089(15) -0.0009(13) -0.0004(15)
C22 0.0231(18) 0.045(2) 0.0257(18) 0.0053(16) 0.0065(15) 0.0053(16)
C23 0.0181(17) 0.059(2) 0.0211(17) 0.0119(18) 0.0023(14) 0.0008(17)
C24 0.0204(19) 0.065(3) 0.029(2) 0.0166(19) -0.0038(15) -0.0140(18)
C25 0.031(2) 0.086(3) 0.041(2) 0.027(2) 0.0005(18) -0.025(2)
C26 0.038(2) 0.058(3) 0.028(2) -0.0020(18) -0.0010(17) -0.0277(19)
C27 0.029(2) 0.053(2) 0.0250(19) -0.0042(17) 0.0018(16) -0.0194(18)
C28 0.063(3) 0.051(2) 0.038(2) -0.0183(19) 0.019(2) -0.030(2)
C29 0.0129(15) 0.0255(17) 0.0158(15) 0.0012(13) 0.0014(12) -0.0015(13)
C30 0.0164(16) 0.0207(16) 0.0179(16) 0.0020(13) 0.0009(13) -0.0022(13)
C31 0.0226(18) 0.0184(16) 0.0256(17) 0.0044(14) 0.0064(14) -0.0026(14)
C32 0.0178(17) 0.0264(18) 0.0276(18) 0.0064(14) 0.0098(14) -0.0019(14)
C33 0.0184(17) 0.0211(16) 0.0256(17) 0.0008(13) 0.0058(14) 0.0024(13)
C34 0.0153(15) 0.0213(16) 0.0158(14) 0.0044(13) 0.0007(12) -0.0023(13)
C35 0.0198(17) 0.0190(16) 0.0218(16) -0.0001(13) 0.0079(13) -0.0062(13)
C36 0.0156(16) 0.0214(17) 0.0205(16) -0.0008(13) 0.0066(13) -0.0073(13)
C37 0.0180(17) 0.0283(18) 0.0239(17) -0.0046(14) 0.0055(14) 0.0000(14)
C38 0.0186(17) 0.0217(17) 0.0242(17) 0.0008(14) 0.0074(13) -0.0014(13)
C39 0.0211(17) 0.0247(17) 0.0258(18) -0.0031(14) 0.0111(14) -0.0060(14)
C40 0.034(2) 0.0284(19) 0.040(2) -0.0145(16) 0.0113(16) -0.0036(16)
C41 0.0269(19) 0.0316(19) 0.0198(17) -0.0083(14) 0.0072(14) -0.0089(15)
C42 0.0222(18) 0.0296(18) 0.0205(17) 0.0024(14) 0.0048(14) -0.0033(14)
C43 0.035(2) 0.042(2) 0.0254(19) -0.0012(16) 0.0013(16) 0.0025(17)
C44 0.0141(15) 0.0186(16) 0.0187(15) 0.0022(13) 0.0066(12) 0.0000(13)
C45 0.0137(16) 0.0214(17) 0.0190(16) 0.0034(13) 0.0053(13) 0.0011(13)
C46 0.0203(16) 0.0282(17) 0.0214(16) 0.0032(14) 0.0017(13) -0.0021(14)
C47 0.0128(16) 0.0251(17) 0.0220(16) 0.0017(14) 0.0037(13) -0.0032(13)
C48 0.0183(17) 0.0192(16) 0.0246(17) 0.0006(13) 0.0062(14) 0.0003(13)
C49 0.0227(18) 0.0261(18) 0.040(2) 0.0024(16) -0.0008(15) 0.0010(15)
C50 0.0158(17) 0.0234(17) 0.0240(17) 0.0033(13) -0.0004(13) 0.0017(13)
C51 0.0133(16) 0.0236(17) 0.0216(16) 0.0020(13) 0.0036(13) -0.0016(13)
C52 0.0213(17) 0.0265(18) 0.0289(18) 0.0050(14) -0.0058(14) -0.0036(14)
C53 0.0146(15) 0.0202(17) 0.0175(15) -0.0032(13) 0.0045(12) -0.0047(13)
C54 0.0138(15) 0.0180(16) 0.0206(15) 0.0008(13) 0.0079(13) -0.0012(12)
C55 0.0149(16) 0.0234(18) 0.0247(17) 0.0016(13) 0.0022(13) 0.0045(13)
C56 0.0164(16) 0.0298(19) 0.0253(17) -0.0038(14) -0.0027(13) -0.0015(14)
C57 0.0163(16) 0.0204(17) 0.0291(18) -0.0053(14) 0.0035(14) -0.0044(13)
C58 0.0137(16) 0.0191(16) 0.0223(16) -0.0026(13) 0.0080(13) -0.0010(13)
C59 0.0144(16) 0.0177(16) 0.0210(16) 0.0026(13) 0.0001(13) 0.0004(13)
C60 0.0158(16) 0.0230(17) 0.0192(16) 0.0005(13) 0.0032(13) 0.0010(13)
C61 0.0293(19) 0.0294(18) 0.0320(19) -0.0043(15) 0.0149(15) -0.0060(15)
C62 0.0232(18) 0.0216(17) 0.0213(16) -0.0041(13) 0.0069(14) 0.0029(14)
C63 0.0210(18) 0.0180(16) 0.0335(19) -0.0042(14) 0.0065(15) -0.0016(14)
C64 0.039(2) 0.0276(19) 0.046(2) -0.0111(17) 0.0224(18) -0.0077(16)
C65 0.0234(18) 0.0233(18) 0.0347(19) -0.0034(15) 0.0135(15) -0.0052(14)
C66 0.0171(16) 0.0222(17) 0.0264(17) -0.0042(14) 0.0048(14) -0.0012(13)
C67 0.0291(19) 0.0244(18) 0.035(2) -0.0088(15) 0.0144(16) -0.0091(15)
C68 0.0186(17) 0.0196(16) 0.0180(16) -0.0067(13) 0.0021(13) -0.0015(13)
C69 0.0189(17) 0.0242(17) 0.0201(16) -0.0057(14) 0.0031(13) -0.0042(14)
C70 0.0285(19) 0.0294(18) 0.0306(19) -0.0004(15) 0.0114(15) -0.0021(15)
C71 0.0286(19) 0.0212(17) 0.0203(17) -0.0002(13) 0.0027(14) -0.0052(14)
C72 0.0222(18) 0.0225(17) 0.0201(16) -0.0051(13) -0.0016(14) -0.0007(14)
C73 0.031(2) 0.0293(19) 0.036(2) 0.0019(16) 0.0031(16) 0.0038(16)
C74 0.0182(17) 0.0248(17) 0.0252(17) -0.0082(14) 0.0022(14) -0.0001(14)
C75 0.0178(16) 0.0190(16) 0.0159(15) -0.0067(13) -0.0002(13) -0.0012(13)
C76 0.0183(17) 0.0256(17) 0.0234(17) -0.0055(14) 0.0035(14) 0.0003(14)

loop_
_atom_type_symbol
_atom_type_description
_atom_type_scat_dispersion_real
_atom_type_scat_dispersion_imag
_atom_type_scat_source
C C 0.0033 0.0016 'International Tables Vol C Tables 4.2.6.8 and 6.1.1.4'
H H 0.0000 0.0000 'International Tables Vol C Tables 4.2.6.8 and 6.1.1.4'
Co Co 0.3494 0.9721 'International Tables Vol C Tables 4.2.6.8 and 6.1.1.4'
N N 0.0061 0.0033 'International Tables Vol C Tables 4.2.6.8 and 6.1.1.4'
Na Na 0.0362 0.0249 'International Tables Vol C Tables 4.2.6.8 and 6.1.1.4'
O O 0.0106 0.0060 'International Tables Vol C Tables 4.2.6.8 and 6.1.1.4'

loop_
_geom_angle_atom_site_label_1
_geom_angle_atom_site_label_2
_geom_angle_atom_site_label_3
_geom_angle
C1 Co1 Na1 84.45(9)
C1 Co1 Na1A 88.8(3)
C2 Co1 Na1 71.66(10)
C2 Co1 Na1A 55.1(3)
C2 Co1 C1 112.74(12)
C2 Co1 C3 115.22(12)
C3 Co1 Na1 69.46(10)
C3 Co1 Na1A 82.5(3)
C3 Co1 C1 112.61(12)
C4 Co1 Na1 174.38(10)
C4 Co1 Na1A 162.4(3)
C4 Co1 C1 100.92(13)
C4 Co1 C2 107.37(13)
C4 Co1 C3 106.60(13)
Co1 Na1 C2 37.13(6)
Co1 Na1 C63 152.88(8)
Co1 Na1 C65 129.49(8)
Co1 Na1 C66 106.54(7)
O1S Na1 Co1 110.64(9)
O1S Na1 C2 109.58(12)
O1S Na1 C3 134.42(11)
O1S Na1 C63 96.30(10)
O1S Na1 C65 118.34(11)
O1S Na1 C66 142.81(11)
C2 Na1 C63 135.81(10)
C2 Na1 C65 110.28(10)
C2 Na1 C66 100.51(9)
C3 Na1 Co1 37.70(7)
C3 Na1 C2 65.92(9)
C3 Na1 C63 118.52(10)
C3 Na1 C65 104.36(10)
C3 Na1 C66 77.67(9)
C65 Na1 C63 26.76(8)
C65 Na1 C66 26.72(8)
C66 Na1 C63 46.53(8)
O1SA Na1A Co1 105.9(9)
O1SA Na1A N2 143.3(10)
O1SA Na1A C2 131.0(9)
O1SA Na1A C63 76.4(9)
O1SA Na1A C65 103.0(9)
N2 Na1A Co1 58.3(2)
N2 Na1A C63 140.1(5)
C2 Na1A Co1 33.53(18)
C2 Na1A N2 24.75(14)
C2 Na1A C63 144.4(5)
C2 Na1A C65 119.3(5)
C63 Na1A Co1 130.0(6)
C65 Na1A Co1 118.0(5)
C65 Na1A N2 113.7(5)
C65 Na1A C63 26.87(15)
C2S O1S Na1 118.1(3)
C2S O1S C3S 113.0(4)
C3S O1S Na1 117.2(2)
C2SA O1SA Na1A 152(3)
C2SA O1SA C3SA 113(3)
C3SA O1SA Na1A 91(2)
C1 N1 C5 152.8(3)
C2 N2 Na1A 67.2(4)
C2 N2 C29 152.8(3)
C29 N2 Na1A 139.4(4)
C3 N3 C53 156.9(3)
N1 C1 Co1 173.5(3)
Co1 C2 Na1 71.21(10)
Co1 C2 Na1A 91.3(4)
N2 C2 Co1 179.2(3)
N2 C2 Na1 108.2(2)
N2 C2 Na1A 88.1(4)
O1S C2S C1S 109.9(4)
C1SA C2SA O1SA 90(4)
Co1 C3 Na1 72.84(10)
N3 C3 Co1 177.9(2)
N3 C3 Na1 107.4(2)
O1S C3S C4S 112.9(4)
O1SA C3SA C4SA 117(4)
O4 C4 Co1 176.0(3)
N1 C5 C6 119.2(2)
N1 C5 C10 119.3(3)
C10 C5 C6 121.5(3)
C5 C6 C11 119.5(2)
C7 C6 C5 117.7(3)
C7 C6 C11 122.6(3)
C8 C7 C6 121.7(3)
C7 C8 C9 119.6(3)
C8 C9 C10 121.7(3)
C5 C10 C20 121.4(3)
C9 C10 C5 117.9(3)
C9 C10 C20 120.6(3)
C12 C11 C6 118.6(2)
C12 C11 C18 119.8(3)
C18 C11 C6 121.5(3)
C11 C12 C13 120.7(3)
C14 C12 C11 119.1(3)
C14 C12 C13 120.2(3)
C15 C14 C12 121.9(3)
C14 C15 C16 120.6(3)
C14 C15 C17 118.1(3)
C17 C15 C16 121.3(3)
C18 C17 C15 122.2(3)
C11 C18 C19 120.9(3)
C17 C18 C11 118.8(3)
C17 C18 C19 120.3(3)
C21 C20 C10 121.8(3)
C21 C20 C27 120.0(3)
C27 C20 C10 118.2(3)
C20 C21 C22 122.3(3)
C23 C21 C20 118.2(3)
C23 C21 C22 119.5(3)
C24 C23 C21 123.0(3)
C23 C24 C25 121.6(3)
C23 C24 C26 117.9(3)
C26 C24 C25 120.4(4)
C24 C26 C27 121.6(3)
C20 C27 C28 120.8(3)
C26 C27 C20 119.2(3)
C26 C27 C28 119.9(3)
N2 C29 C30 118.4(3)
N2 C29 C34 120.7(3)
C30 C29 C34 120.9(3)
C29 C30 C35 123.5(2)
C31 C30 C29 118.6(3)
C31 C30 C35 117.9(3)
C32 C31 C30 121.3(3)
C31 C32 C33 119.2(3)
C32 C33 C34 121.9(3)
C29 C34 C44 124.5(2)
C33 C34 C29 117.9(3)
C33 C34 C44 117.5(3)
C36 C35 C30 119.9(3)
C42 C35 C30 120.1(3)
C42 C35 C36 119.6(3)
C35 C36 C37 121.1(3)
C38 C36 C35 119.0(3)
C38 C36 C37 119.8(3)
C39 C38 C36 122.1(3)
C38 C39 C40 121.7(3)
C41 C39 C38 117.6(3)
C41 C39 C40 120.7(3)
C39 C41 C42 122.3(3)
C35 C42 C43 120.5(3)
C41 C42 C35 119.3(3)
C41 C42 C43 120.2(3)
C45 C44 C34 120.7(2)
C45 C44 C51 119.9(3)
C51 C44 C34 119.2(2)
C44 C45 C46 121.4(3)
C47 C45 C44 118.5(3)
C47 C45 C46 120.1(3)
C48 C47 C45 122.6(3)
C47 C48 C49 121.3(3)
C47 C48 C50 118.1(3)
C50 C48 C49 120.7(3)
C51 C50 C48 121.7(3)
C44 C51 C52 121.5(3)
C50 C51 C44 119.2(3)
C50 C51 C52 119.3(3)
N3 C53 C54 118.7(2)
N3 C53 C58 119.7(3)
C58 C53 C54 121.5(3)
C53 C54 C59 119.6(2)
C55 C54 C53 118.2(3)
C55 C54 C59 122.1(3)
C56 C55 C54 121.2(3)
C55 C56 C57 119.5(3)
C58 C57 C56 121.7(3)
C53 C58 C68 121.0(3)
C57 C58 C53 117.8(3)
C57 C58 C68 121.2(3)
C60 C59 C54 121.0(2)
C66 C59 C54 119.0(2)
C66 C59 C60 120.0(3)
C59 C60 C61 120.9(3)
C62 C60 C59 119.1(3)
C62 C60 C61 120.0(3)
C60 C62 C63 122.3(3)
C62 C63 Na1 94.40(19)
C62 C63 Na1A 112.5(4)
C62 C63 C64 120.7(3)
C62 C63 C65 117.6(3)
C64 C63 Na1 107.3(2)
C64 C63 Na1A 94.6(3)
C65 C63 Na1 67.46(17)
C65 C63 Na1A 62.5(3)
C65 C63 C64 121.7(3)
C63 C65 Na1 85.78(19)
C63 C65 Na1A 90.6(3)
C66 C65 Na1 85.13(19)
C66 C65 Na1A 99.0(4)
C66 C65 C63 122.1(3)
C59 C66 Na1 94.13(18)
C59 C66 C67 121.0(3)
C65 C66 Na1 68.15(18)
C65 C66 C59 118.9(3)
C65 C66 C67 120.0(3)
C67 C66 Na1 106.08(19)
C69 C68 C58 120.9(3)
C69 C68 C75 120.1(3)
C75 C68 C58 119.1(2)
C68 C69 C70 121.4(3)
C71 C69 C68 119.0(3)
C71 C69 C70 119.6(3)
C72 C71 C69 121.8(3)
C71 C72 C73 121.5(3)
C74 C72 C71 118.0(3)
C74 C72 C73 120.4(3)
C72 C74 C75 122.6(3)
C68 C75 C76 122.3(3)
C74 C75 C68 118.6(3)
C74 C75 C76 119.1(3)

loop_
_geom_bond_atom_site_label_1
_geom_bond_atom_site_label_2
_geom_bond_distance
Co1 Na1 2.7922(14)
Co1 Na1A 3.222(14)
Co1 C1 1.796(3)
Co1 C2 1.780(3)
Co1 C3 1.787(3)
Co1 C4 1.770(3)
Na1 O1S 2.294(3)
Na1 C2 2.800(3)
Na1 C3 2.736(3)
Na1 C63 3.087(3)
Na1 C65 2.859(3)
Na1 C66 3.070(3)
Na1A O1SA 2.26(3)
Na1A N2 2.868(14)
Na1A C2 2.645(13)
Na1A C63 3.083(14)
Na1A C65 2.735(14)
O1S C2S 1.411(5)
O1S C3S 1.453(5)
O1SA C2SA 1.44(6)
O1SA C3SA 1.46(5)
O4 C4 1.154(4)
N1 C1 1.184(3)
N1 C5 1.385(3)
N2 C2 1.201(3)
N2 C29 1.387(3)
N3 C3 1.192(3)
N3 C53 1.382(4)
C1S C2S 1.524(8)
C1SA C2SA 1.34(8)
C3S C4S 1.498(6)
C3SA C4SA 1.53(7)
C5 C6 1.409(4)
C5 C10 1.399(4)
C6 C7 1.386(4)
C6 C11 1.486(4)
C7 C8 1.372(4)
C8 C9 1.379(4)
C9 C10 1.381(4)
C10 C20 1.487(4)
C11 C12 1.402(4)
C11 C18 1.402(4)
C12 C13 1.507(4)
C12 C14 1.389(4)
C14 C15 1.380(4)
C15 C16 1.508(4)
C15 C17 1.386(4)
C17 C18 1.384(4)
C18 C19 1.499(4)
C20 C21 1.398(4)
C20 C27 1.404(4)
C21 C22 1.496(4)
C21 C23 1.394(4)
C23 C24 1.378(5)
C24 C25 1.510(4)
C24 C26 1.383(5)
C26 C27 1.394(4)
C27 C28 1.507(5)
C29 C30 1.400(4)
C29 C34 1.404(4)
C30 C31 1.386(4)
C30 C35 1.497(4)
C31 C32 1.377(4)
C32 C33 1.381(4)
C33 C34 1.384(4)
C34 C44 1.486(4)
C35 C36 1.399(4)
C35 C42 1.399(4)
C36 C37 1.503(4)
C36 C38 1.394(4)
C38 C39 1.385(4)
C39 C40 1.505(4)
C39 C41 1.384(4)
C41 C42 1.384(4)
C42 C43 1.508(4)
C44 C45 1.399(4)
C44 C51 1.402(4)
C45 C46 1.506(4)
C45 C47 1.382(4)
C47 C48 1.377(4)
C48 C49 1.500(4)
C48 C50 1.384(4)
C50 C51 1.380(4)
C51 C52 1.507(4)
C53 C54 1.402(4)
C53 C58 1.400(4)
C54 C55 1.386(4)
C54 C59 1.493(4)
C55 C56 1.377(4)
C56 C57 1.383(4)
C57 C58 1.382(4)
C58 C68 1.490(4)
C59 C60 1.401(4)
C59 C66 1.400(4)
C60 C61 1.509(4)
C60 C62 1.383(4)
C62 C63 1.384(4)
C63 C64 1.500(4)
C63 C65 1.394(4)
C65 C66 1.385(4)
C66 C67 1.505(4)
C68 C69 1.397(4)
C68 C75 1.401(4)
C69 C70 1.513(4)
C69 C71 1.395(4)
C71 C72 1.384(4)
C72 C73 1.502(4)
C72 C74 1.377(4)
C74 C75 1.388(4)
C75 C76 1.504(4)
